data_2103540
loop_
_publ_author_name
'Pavlovska, A.'
'Werner, S.'
'Maximov, B.'
'Mill, B.'

_publ_section_title
;
 Pressure-induced phase transitions of piezoelectric single crystals
 from the langasite family: La~3~Nb~0.5~Ga~5.5~O~14~ and
 La~3~Ta~0.5~Ga~5.5~O~14~
;
_journal_issue 6
_journal_name_full 'Acta Crystallographica Section B'
_journal_page_first 939
_journal_page_last 947
_journal_paper_doi 10.1107/S0108768102010273
_journal_volume 58
_journal_year 2002
_chemical_formula_sum 'Ga5.54 La3 O14 Ta0.46'
_chemical_formula_weight 1110.22
_chemical_name_systematic ?
_space_group_IT_number 150
_symmetry_space_group_name_Hall 'P 3 2"'
_symmetry_space_group_name_H-M 'P 3 2 1'
_atom_sites_solution_hydrogens geom
_atom_sites_solution_primary direct
_atom_sites_solution_secondary difmap
_audit_creation_method SHELXL-97
_cell_angle_alpha 90.00
_cell_angle_beta 90.00
_cell_angle_gamma 120.00
_cell_formula_units_Z 1
_cell_length_a 8.060
_cell_length_b 8.060
_cell_length_c 5.060
_cell_measurement_temperature 293(2)
_cell_volume 284.7
_computing_structure_refinement 'SHELXL-97 (Sheldrick, 1997)'
_computing_structure_solution 'SHELXS-97 (Sheldrick, 1990)'
_diffrn_ambient_pressure 7.7E+6
_diffrn_ambient_temperature 293(2)
_diffrn_measured_fraction_theta_full 0.819
_diffrn_measured_fraction_theta_max 0.819
_diffrn_radiation_source synchrotron
_diffrn_radiation_wavelength 0.56000
_diffrn_reflns_av_R_equivalents 0.0000
_diffrn_reflns_av_sigmaI/netI 0.0536
_diffrn_reflns_limit_h_max 9
_diffrn_reflns_limit_h_min -9
_diffrn_reflns_limit_k_max 11
_diffrn_reflns_limit_k_min -11
_diffrn_reflns_limit_l_max 6
_diffrn_reflns_limit_l_min -6
_diffrn_reflns_number 449
_diffrn_reflns_theta_full 22.82
_diffrn_reflns_theta_max 22.82
_diffrn_reflns_theta_min 3.17
_exptl_absorpt_coefficient_mu 14.968
_exptl_crystal_density_diffrn 6.476
_exptl_crystal_density_method 'not measured'
_exptl_crystal_F_000 488
_refine_diff_density_max 1.999
_refine_diff_density_min -3.741
_refine_diff_density_rms 0.509
_refine_ls_abs_structure_details 'Flack H D (1983), Acta Cryst. A39, 876-881'
_refine_ls_abs_structure_Flack 0.06(10)
_refine_ls_extinction_coef 0.019(8)
_refine_ls_extinction_expression Fc^*^=kFc[1+0.001xFc^2^\l^3^/sin(2\q)]^-1/4^
_refine_ls_extinction_method SHELXL
_refine_ls_goodness_of_fit_ref 1.241
_refine_ls_hydrogen_treatment mixed
_refine_ls_matrix_type full
_refine_ls_number_parameters 39
_refine_ls_number_reflns 449
_refine_ls_number_restraints 0
_refine_ls_restrained_S_all 1.241
_refine_ls_R_factor_all 0.0470
_refine_ls_R_factor_gt 0.0470
_refine_ls_shift/su_max 1.955
_refine_ls_shift/su_mean 0.050
_refine_ls_structure_factor_coef Fsqd
_refine_ls_weighting_details 'calc w=1/[\s^2^(Fo^2^)+(0.1000P)^2^+0.0000P] where P=(Fo^2^+2Fc^2^)/3'
_refine_ls_weighting_scheme calc
_refine_ls_wR_factor_gt 0.1390
_refine_ls_wR_factor_ref 0.1390
_reflns_number_gt 449
_reflns_number_total 449
_reflns_threshold_expression >2sigma(I)
_cod_data_source_file sn0021-7.7d3.cif
_cod_data_source_block 7.7d3
_cod_depositor_comments
;
The _diffrn_ambient_pressure was taken from the original data block
header, after comparison with the paper text and supplementary
material.

Changing (with the help of Perl) all _diffrn_radiation_source values in
the files that were reportedly colected on the HASYLAB D3 beamline
(Hamburg) from 'fine-focus sealed tube' to synchrotron.

The command was:

perl -i -ne \
    "s/'fine-focus sealed tube'/synchrotron/; \
    print unless /_diffrn_radiation_type|_diffrn_radiation_monochromator/" \
    *d3*.cif \
    11.57split.cif \
    21.85split.cif \
    22.85split.cif

Saulius Gra\<zulis
;
_cod_database_code 2103540

loop_
_symmetry_equiv_pos_as_xyz
'x, y, z'
'y, x, -z'
'-y, x-y, z'
'-x+y, -x, z'
'-x, -x+y, -z'
'x-y, -y, -z'

loop_
_atom_site_label
_atom_site_type_symbol
_atom_site_fract_x
_atom_site_fract_y
_atom_site_fract_z
_atom_site_U_iso_or_equiv
_atom_site_adp_type
_atom_site_occupancy
_atom_site_symmetry_multiplicity
_atom_site_calc_flag
_atom_site_refinement_flags
La La -0.43055(13) 0.0000 0.0000 0.0083(5) Uani 1 2 d S
Ga1 Ga 0.0000 0.0000 0.0000 0.0089(6) Uani 0.50 6 d SP
Ta Ta 0.0000 0.0000 0.0000 0.0089(6) Uani 0.50 6 d SP
Ga2 Ga -0.6667 -0.3333 0.4742(6) 0.0080(6) Uani 1 3 d S
Ga3 Ga 0.0000 0.2344(3) 0.5000 0.0109(6) Uani 1 2 d S
O1 O -0.3333 0.3333 0.172(4) 0.014(3) Uani 1 3 d S
O2 O -0.1459(18) 0.0724(19) 0.242(3) 0.022(3) Uani 1 1 d .
O3 O -0.696(3) -0.150(2) 0.303(4) 0.031(4) Uani 1 1 d .

loop_
_atom_site_aniso_label
_atom_site_aniso_U_11
_atom_site_aniso_U_22
_atom_site_aniso_U_33
_atom_site_aniso_U_23
_atom_site_aniso_U_13
_atom_site_aniso_U_12
La 0.0109(5) 0.0075(6) 0.0055(7) -0.0017(4) -0.00085(18) 0.0037(3)
Ga1 0.0103(7) 0.0103(7) 0.0061(10) 0.000 0.000 0.0051(3)
Ta 0.0103(7) 0.0103(7) 0.0061(10) 0.000 0.000 0.0051(3)
Ga2 0.0089(8) 0.0089(8) 0.0063(13) 0.000 0.000 0.0045(4)
Ga3 0.0120(11) 0.0082(7) 0.0138(12) -0.0029(4) -0.0058(8) 0.0060(5)
O1 0.021(6) 0.021(6) 0.000(7) 0.000 0.000 0.010(3)
O2 0.020(5) 0.032(8) 0.017(5) -0.018(6) -0.016(5) 0.017(6)
O3 0.042(8) 0.027(7) 0.035(9) 0.018(6) 0.027(7) 0.024(7)

loop_
_atom_type_symbol
_atom_type_description
_atom_type_scat_dispersion_real
_atom_type_scat_dispersion_imag
_atom_type_scat_source
La La -0.9400 1.6200 'International Tables Vol C Tables 4.2.6.8 and 6.1.1.4'
Ta Ta -0.9400 4.4000 'International Tables Vol C Tables 4.2.6.8 and 6.1.1.4'
Ga Ga 0.2490 1.0600 'International Tables Vol C Tables 4.2.6.8 and 6.1.1.4'
O O 0.0028 0.0036 'International Tables Vol C Tables 4.2.6.8 and 6.1.1.4'

loop_
_geom_angle_atom_site_label_1
_geom_angle_atom_site_label_2
_geom_angle_atom_site_label_3
_geom_angle
_geom_angle_site_symmetry_1
_geom_angle_site_symmetry_3
O3 La O3 100.9(9) 6 .
O3 La O2 107.3(5) 6 6
O3 La O2 139.8(5) . 6
O3 La O2 139.8(5) 6 .
O3 La O2 107.3(5) . .
O2 La O2 66.9(6) 6 .
O3 La O1 92.2(5) 6 2_455
O3 La O1 71.4(6) . 2_455
O2 La O1 79.4(4) 6 2_455
O2 La O1 123.4(4) . 2_455
O3 La O1 71.4(6) 6 .
O3 La O1 92.2(5) . .
O2 La O1 123.4(4) 6 .
O2 La O1 79.4(4) . .
O1 La O1 154.61(9) 2_455 .
O3 La O3 155.3(2) 6 4_445
O3 La O3 63.9(7) . 4_445
O2 La O3 79.2(5) 6 4_445
O2 La O3 64.8(5) . 4_445
O1 La O3 65.1(5) 2_455 4_445
O1 La O3 125.7(5) . 4_445
O3 La O3 63.9(7) 6 2_565
O3 La O3 155.3(2) . 2_565
O2 La O3 64.8(5) 6 2_565
O2 La O3 79.2(5) . 2_565
O1 La O3 125.7(5) 2_455 2_565
O1 La O3 65.1(5) . 2_565
O3 La O3 136.9(6) 4_445 2_565
O3 La Ga2 130.1(4) 6 .
O3 La Ga2 31.3(4) . .
O2 La Ga2 110.7(4) 6 .
O2 La Ga2 85.5(4) . .
O1 La Ga2 65.1(4) 2_455 .
O1 La Ga2 110.4(4) . .
O3 La Ga2 32.6(3) 4_445 .
O3 La Ga2 164.5(3) 2_565 .
O3 La Ga2 31.3(4) 6 2_565
O3 La Ga2 130.1(4) . 2_565
O2 La Ga2 85.5(4) 6 2_565
O2 La Ga2 110.7(4) . 2_565
O1 La Ga2 110.4(4) 2_455 2_565
O1 La Ga2 65.1(4) . 2_565
O3 La Ga2 164.5(3) 4_445 2_565
O3 La Ga2 32.6(3) 2_565 2_565
Ga2 La Ga2 160.98(4) . 2_565
O3 La Ga1 129.5(4) 6 .
O3 La Ga1 129.5(4) . .
O2 La Ga1 33.5(3) 6 .
O2 La Ga1 33.5(3) . .
O1 La Ga1 102.70(4) 2_455 .
O1 La Ga1 102.70(4) . .
O3 La Ga1 68.4(3) 4_445 .
O3 La Ga1 68.4(3) 2_565 .
Ga2 La Ga1 99.508(19) . .
Ga2 La Ga1 99.509(19) 2_565 .
O3 La Ta 129.5(4) 6 .
O3 La Ta 129.5(4) . .
O2 La Ta 33.5(3) 6 .
O2 La Ta 33.5(3) . .
O1 La Ta 102.70(4) 2_455 .
O1 La Ta 102.70(4) . .
O3 La Ta 68.4(3) 4_445 .
O3 La Ta 68.4(3) 2_565 .
Ga2 La Ta 99.508(19) . .
Ga2 La Ta 99.509(19) 2_565 .
Ga1 La Ta 0.0 . .
O2 Ga1 O2 162.8(8) 2 .
O2 Ga1 O2 85.7(5) 2 6
O2 Ga1 O2 84.1(7) . 6
O2 Ga1 O2 84.1(7) 2 3
O2 Ga1 O2 85.7(5) . 3
O2 Ga1 O2 107.3(9) 6 3
O2 Ga1 O2 107.3(8) 2 4
O2 Ga1 O2 85.7(5) . 4
O2 Ga1 O2 162.8(8) 6 4
O2 Ga1 O2 85.7(5) 3 4
O2 Ga1 O2 85.7(5) 2 5
O2 Ga1 O2 107.3(8) . 5
O2 Ga1 O2 85.7(5) 6 5
O2 Ga1 O2 162.8(8) 3 5
O2 Ga1 O2 84.1(7) 4 5
O2 Ga1 La 42.0(3) 2 2
O2 Ga1 La 126.4(4) . 2
O2 Ga1 La 98.6(4) 6 2
O2 Ga1 La 42.0(3) 3 2
O2 Ga1 La 98.6(4) 4 2
O2 Ga1 La 126.4(4) 5 2
O2 Ga1 La 98.6(4) 2 4
O2 Ga1 La 98.6(4) . 4
O2 Ga1 La 126.4(4) 6 4
O2 Ga1 La 126.4(4) 3 4
O2 Ga1 La 42.0(3) 4 4
O2 Ga1 La 42.0(3) 5 4
La Ga1 La 120.0 2 4
O2 Ga1 La 126.4(4) 2 .
O2 Ga1 La 42.0(3) . .
O2 Ga1 La 42.0(3) 6 .
O2 Ga1 La 98.6(4) 3 .
O2 Ga1 La 126.4(4) 4 .
O2 Ga1 La 98.6(4) 5 .
La Ga1 La 120.0 2 .
La Ga1 La 120.0 4 .
O2 Ta O2 162.8(8) 2 .
O2 Ta O2 85.7(5) 2 6
O2 Ta O2 84.1(7) . 6
O2 Ta O2 84.1(7) 2 3
O2 Ta O2 85.7(5) . 3
O2 Ta O2 107.3(9) 6 3
O2 Ta O2 107.3(8) 2 4
O2 Ta O2 85.7(5) . 4
O2 Ta O2 162.8(8) 6 4
O2 Ta O2 85.7(5) 3 4
O2 Ta O2 85.7(5) 2 5
O2 Ta O2 107.3(8) . 5
O2 Ta O2 85.7(5) 6 5
O2 Ta O2 162.8(8) 3 5
O2 Ta O2 84.1(7) 4 5
O2 Ta Ga3 54.2(4) 2 3_554
O2 Ta Ga3 114.0(3) . 3_554
O2 Ta Ga3 31.7(3) 6 3_554
O2 Ta Ga3 98.1(4) 3 3_554
O2 Ta Ga3 160.1(4) 4 3_554
O2 Ta Ga3 87.0(4) 5 3_554
O2 Ta Ga3 160.1(4) 2 .
O2 Ta Ga3 31.7(3) . .
O2 Ta Ga3 114.0(3) 6 .
O2 Ta Ga3 87.0(4) 3 .
O2 Ta Ga3 54.2(4) 4 .
O2 Ta Ga3 98.1(4) 5 .
Ga3 Ta Ga3 145.18(3) 3_554 .
O2 Ta Ga3 114.0(3) 2 3
O2 Ta Ga3 54.2(4) . 3
O2 Ta Ga3 98.1(4) 6 3
O2 Ta Ga3 31.7(3) 3 3
O2 Ta Ga3 87.0(4) 4 3
O2 Ta Ga3 160.1(4) 5 3
Ga3 Ta Ga3 106.49(7) 3_554 3
Ga3 Ta Ga3 62.43(6) . 3
O2 Ta Ga3 87.0(4) 2 1_554
O2 Ta Ga3 98.1(4) . 1_554
O2 Ta Ga3 54.2(4) 6 1_554
O2 Ta Ga3 160.1(4) 3 1_554
O2 Ta Ga3 114.0(3) 4 1_554
O2 Ta Ga3 31.7(3) 5 1_554
Ga3 Ta Ga3 62.43(6) 3_554 1_554
Ga3 Ta Ga3 106.49(7) . 1_554
Ga3 Ta Ga3 145.18(3) 3 1_554
O2 Ta Ga3 98.1(4) 2 2_556
O2 Ta Ga3 87.0(4) . 2_556
O2 Ta Ga3 160.1(4) 6 2_556
O2 Ta Ga3 54.2(4) 3 2_556
O2 Ta Ga3 31.7(3) 4 2_556
O2 Ta Ga3 114.0(3) 5 2_556
Ga3 Ta Ga3 145.18(3) 3_554 2_556
Ga3 Ta Ga3 62.43(6) . 2_556
Ga3 Ta Ga3 62.43(6) 3 2_556
Ga3 Ta Ga3 145.18(3) 1_554 2_556
O2 Ta Ga3 31.7(3) 2 2
O2 Ta Ga3 160.1(4) . 2
O2 Ta Ga3 87.0(4) 6 2
O2 Ta Ga3 114.0(3) 3 2
O2 Ta Ga3 98.1(4) 4 2
O2 Ta Ga3 54.2(4) 5 2
Ga3 Ta Ga3 62.43(6) 3_554 2
Ga3 Ta Ga3 145.18(3) . 2
Ga3 Ta Ga3 145.18(3) 3 2
Ga3 Ta Ga3 62.43(6) 1_554 2
Ga3 Ta Ga3 106.49(7) 2_556 2
O1 Ga2 O3 118.3(6) 2_456 3_455
O1 Ga2 O3 118.3(6) 2_456 .
O3 Ga2 O3 99.4(8) 3_455 .
O1 Ga2 O3 118.3(6) 2_456 4_445
O3 Ga2 O3 99.4(8) 3_455 4_445
O3 Ga2 O3 99.4(8) . 4_445
O1 Ga2 La 135.08(4) 2_456 2_455
O3 Ga2 La 43.2(5) 3_455 2_455
O3 Ga2 La 56.2(7) . 2_455
O3 Ga2 La 106.1(6) 4_445 2_455
O1 Ga2 La 135.07(4) 2_456 .
O3 Ga2 La 106.1(6) 3_455 .
O3 Ga2 La 43.2(5) . .
O3 Ga2 La 56.2(7) 4_445 .
La Ga2 La 75.41(6) 2_455 .
O1 Ga2 La 135.07(4) 2_456 4_445
O3 Ga2 La 56.2(7) 3_455 4_445
O3 Ga2 La 106.1(6) . 4_445
O3 Ga2 La 43.2(5) 4_445 4_445
La Ga2 La 75.41(6) 2_455 4_445
La Ga2 La 75.41(6) . 4_445
O1 Ga2 La 41.97(3) 2_456 2_456
O3 Ga2 La 88.9(7) 3_455 2_456
O3 Ga2 La 98.3(5) . 2_456
O3 Ga2 La 159.0(7) 4_445 2_456
La Ga2 La 93.105(7) 2_455 2_456
La Ga2 La 139.688(6) . 2_456
La Ga2 La 139.689(6) 4_445 2_456
O1 Ga2 La 41.97(3) 2_456 4_446
O3 Ga2 La 98.3(5) 3_455 4_446
O3 Ga2 La 159.0(7) . 4_446
O3 Ga2 La 88.9(7) 4_445 4_446
La Ga2 La 139.689(6) 2_455 4_446
La Ga2 La 139.689(6) . 4_446
La Ga2 La 93.105(7) 4_445 4_446
La Ga2 La 70.78(5) 2_456 4_446
O1 Ga2 La 41.97(3) 2_456 1_556
O3 Ga2 La 159.0(7) 3_455 1_556
O3 Ga2 La 88.9(7) . 1_556
O3 Ga2 La 98.3(5) 4_445 1_556
La Ga2 La 139.689(6) 2_455 1_556
La Ga2 La 93.104(7) . 1_556
La Ga2 La 139.688(6) 4_445 1_556
La Ga2 La 70.78(5) 2_456 1_556
La Ga2 La 70.78(5) 4_446 1_556
O2 Ga3 O2 133.1(8) 5_556 .
O2 Ga3 O3 100.3(7) 5_556 2_566
O2 Ga3 O3 108.7(6) . 2_566
O2 Ga3 O3 108.7(6) 5_556 3_565
O2 Ga3 O3 100.3(7) . 3_565
O3 Ga3 O3 102.1(13) 2_566 3_565
O2 Ga3 Ta 35.1(4) 5_556 1_556
O2 Ga3 Ta 110.0(5) . 1_556
O3 Ga3 Ta 86.9(7) 2_566 1_556
O3 Ga3 Ta 143.7(5) 3_565 1_556
O2 Ga3 Ta 110.0(5) 5_556 .
O2 Ga3 Ta 35.1(4) . .
O3 Ga3 Ta 143.7(5) 2_566 .
O3 Ga3 Ta 86.9(7) 3_565 .
Ta Ga3 Ta 106.49(7) 1_556 .
Ga2 O1 La 110.0(4) 2_566 .
Ga2 O1 La 110.0(4) 2_566 4_455
La O1 La 108.9(4) . 4_455
Ga2 O1 La 110.0(4) 2_566 2_565
La O1 La 108.9(4) . 2_565
La O1 La 108.9(4) 4_455 2_565
Ga3 O2 Ta 113.2(6) . .
Ga3 O2 Ga1 113.2(6) . .
Ta O2 Ga1 0.0 . .
Ga3 O2 La 137.9(7) . .
Ta O2 La 104.5(5) . .
Ga1 O2 La 104.5(5) . .
Ga2 O3 Ga3 118.4(11) . 2_456
Ga2 O3 La 105.5(8) . .
Ga3 O3 La 119.8(7) 2_456 .
Ga2 O3 La 91.2(6) . 2_455
Ga3 O3 La 112.9(8) 2_456 2_455
La O3 La 104.7(7) . 2_455

loop_
_geom_bond_atom_site_label_1
_geom_bond_atom_site_label_2
_geom_bond_distance
_geom_bond_site_symmetry_2
La O3 2.407(16) 6
La O3 2.407(16) .
La O2 2.401(11) 6
La O2 2.401(11) .
La O1 2.547(7) 2_455
La O1 2.547(7) .
La O3 2.82(2) 4_445
La O3 2.82(2) 2_565
La Ga2 3.389(2) .
La Ga2 3.389(2) 2_565
La Ga1 3.4702(11) .
La Ta 3.4702(11) .
Ga1 O2 1.976(13) 2
Ga1 O2 1.976(13) .
Ga1 O2 1.976(13) 6
Ga1 O2 1.976(13) 3
Ga1 O2 1.976(13) 4
Ga1 O2 1.976(13) 5
Ga1 La 3.4702(11) 2
Ga1 La 3.4702(11) 4
Ta O2 1.976(13) 2
Ta O2 1.976(13) .
Ta O2 1.976(13) 6
Ta O2 1.976(13) 3
Ta O2 1.976(13) 4
Ta O2 1.976(13) 5
Ta Ga3 3.1578(14) 3_554
Ta Ga3 3.1578(14) .
Ta Ga3 3.1578(14) 3
Ta Ga3 3.1578(14) 1_554
Ta Ga3 3.1578(14) 2_556
Ta Ga3 3.1578(14) 2
Ga2 O1 1.79(2) 2_456
Ga2 O3 1.826(16) 3_455
Ga2 O3 1.826(16) .
Ga2 O3 1.826(16) 4_445
Ga2 La 3.389(2) 2_455
Ga2 La 3.389(2) 4_445
Ga2 La 3.579(2) 2_456
Ga2 La 3.579(2) 4_446
Ga2 La 3.579(2) 1_556
Ga3 O2 1.805(12) 5_556
Ga3 O2 1.806(12) .
Ga3 O3 1.858(17) 2_566
Ga3 O3 1.858(17) 3_565
Ga3 Ta 3.1578(14) 1_556
O1 Ga2 1.79(2) 2_566
O1 La 2.547(7) 4_455
O1 La 2.547(7) 2_565
O3 Ga3 1.858(17) 2_456
O3 La 2.82(2) 2_455
